data_4074686
loop_
_publ_author_name
'Paul, Fr\'ed\'eric'
'Ellis, Benjamin G.'
'Bruce, Michael I.'
'Toupet, Loic'
'Roisnel, Thierry'
'Costuas, Karine'
'Halet, Jean-Fran\,cois'
'Lapinte, Claude'

_publ_section_title
;
 Bonding and Substituent Effects in Electron-Rich Mononuclear Ruthenium
 \s-Arylacetylides of the Formula
 [(\h2-dppe)(\h5-C5Me5)Ru(C&#x22EE;C)-1,4-(C6H4)X][PF6]n(n= 0, 1; X = NO2,
 CN, F, H, OMe, NH2)
;
_journal_issue 3
_journal_name_full Organometallics
_journal_page_first 649
_journal_paper_doi 10.1021/om050799t
_journal_volume 25
_journal_year 2006
_chemical_formula_sum 'C89 H88 Cl2 N2 O4 P4 Ru2'
_chemical_formula_weight 1646.53
_chemical_name_systematic
;
 ?
;
_space_group_IT_number 2
_symmetry_cell_setting triclinic
_symmetry_space_group_name_Hall '-P 1'
_symmetry_space_group_name_H-M 'P -1'
_atom_sites_solution_hydrogens geom
_atom_sites_solution_primary direct
_atom_sites_solution_secondary difmap
_audit_creation_method SHELXL-97
_cell_angle_alpha 89.7202(7)
_cell_angle_beta 85.8538(6)
_cell_angle_gamma 66.6200(10)
_cell_formula_units_Z 2
_cell_length_a 12.8706(2)
_cell_length_b 14.6699(3)
_cell_length_c 22.5006(5)
_cell_measurement_temperature 293(2)
_cell_volume 3888.01(14)
_computing_cell_refinement 'HKL Scalepack (Otwinowski & Minor 1997)'
_computing_data_collection 'Nonius (1999)'
_computing_data_reduction 'HKL Denzo and Scalepack (Otwinowski & Minor 1997)'
_computing_molecular_graphics 'PLATON_(Spek, 1998)'
_computing_publication_material 'SHELXL-97 (Sheldrick, 1997)'
_computing_structure_refinement 'SHELXL-97 (Sheldrick, 1997)'
_computing_structure_solution 'SIR-97_(Altomare & al., 1998)'
_diffrn_ambient_temperature 293(2)
_diffrn_detector_area_resol_mean 19.24
_diffrn_measured_fraction_theta_full 0.960
_diffrn_measured_fraction_theta_max 0.960
_diffrn_measurement_device_type Nonius_KappaCCD
_diffrn_measurement_method 'Area detector scans (see text)'
_diffrn_radiation_monochromator graphite
_diffrn_radiation_source 'fine-focus sealed tube'
_diffrn_radiation_type MoK\a
_diffrn_radiation_wavelength 0.71069
_diffrn_reflns_av_R_equivalents 0.0000
_diffrn_reflns_av_sigmaI/netI 0.0656
_diffrn_reflns_limit_h_max 16
_diffrn_reflns_limit_h_min 0
_diffrn_reflns_limit_k_max 18
_diffrn_reflns_limit_k_min -16
_diffrn_reflns_limit_l_max 29
_diffrn_reflns_limit_l_min -29
_diffrn_reflns_number 17060
_diffrn_reflns_theta_full 27.45
_diffrn_reflns_theta_max 27.45
_diffrn_reflns_theta_min 1.79
_exptl_absorpt_coefficient_mu 0.593
_exptl_absorpt_correction_type none
_exptl_crystal_colour red
_exptl_crystal_density_diffrn 1.406
_exptl_crystal_density_method 'not measured'
_exptl_crystal_description block
_exptl_crystal_F_000 1700
_exptl_crystal_size_max 0.36
_exptl_crystal_size_mid 0.25
_exptl_crystal_size_min 0.22
_refine_diff_density_max 3.023
_refine_diff_density_min -2.268
_refine_diff_density_rms 0.147
_refine_ls_extinction_coef 0.0019(3)
_refine_ls_extinction_expression Fc^*^=kFc[1+0.001xFc^2^\l^3^/sin(2\q)]^-1/4^
_refine_ls_extinction_method SHELXL
_refine_ls_goodness_of_fit_ref 1.069
_refine_ls_hydrogen_treatment constr
_refine_ls_matrix_type full
_refine_ls_number_parameters 929
_refine_ls_number_reflns 17060
_refine_ls_number_restraints 0
_refine_ls_restrained_S_all 1.069
_refine_ls_R_factor_all 0.1043
_refine_ls_R_factor_gt 0.0731
_refine_ls_shift/su_max 0.001
_refine_ls_shift/su_mean 0.000
_refine_ls_structure_factor_coef Fsqd
_refine_ls_weighting_details 'calc w=1/[\s^2^(Fo^2^)+(0.0887P)^2^+21.6057P] where P=(Fo^2^+2Fc^2^)/3'
_refine_ls_weighting_scheme calc
_refine_ls_wR_factor_gt 0.1837
_refine_ls_wR_factor_ref 0.2032
_reflns_number_gt 12606
_reflns_number_total 17060
_reflns_threshold_expression >2sigma(I)
_cod_data_source_file om050799tsi20051117_123404.cif
_cod_data_source_block ben
_cod_depositor_comments
;
The following automatic conversions were performed:
'_atom_site_symetry_multiplicity' tag replaced with
'_atom_site_symmetry_multiplicity'.

Automatic conversion script
Id: cif_correct_tags 1440 2010-10-19 06:21:57Z saulius 
;
_cod_original_cell_volume 3888.01(13)
_cod_original_sg_symbol_H-M P-1
_cod_database_code 4074686

loop_
_symmetry_equiv_pos_as_xyz
'x, y, z'
'-x, -y, -z'

loop_
_atom_site_label
_atom_site_type_symbol
_atom_site_fract_x
_atom_site_fract_y
_atom_site_fract_z
_atom_site_U_iso_or_equiv
_atom_site_adp_type
_atom_site_occupancy
_atom_site_symmetry_multiplicity
_atom_site_calc_flag
_atom_site_refinement_flags
Cl1 Cl 0.1411(6) -0.3419(3) 0.19437(19) 0.188(3) Uani 1 1 d .
Cl2 Cl 0.1129(3) -0.1923(2) 0.2831(2) 0.1255(16) Uani 1 1 d .
C100 C 0.1722(10) -0.2498(10) 0.2095(6) 0.095(4) Uani 1 1 d .
H10A H 0.1443 -0.2001 0.1794 0.114 Uiso 1 1 calc R
H10B H 0.2542 -0.2722 0.2076 0.114 Uiso 1 1 calc R
Ru1 Ru 0.63737(4) -0.29947(3) 0.084535(19) 0.01944(13) Uani 1 1 d .
Ru51 Ru 0.34667(4) -0.19445(3) -0.410876(19) 0.02065(13) Uani 1 1 d .
P1 P 0.70644(12) -0.24314(10) 0.00358(6) 0.0203(3) Uani 1 1 d .
P2 P 0.59600(12) -0.14461(10) 0.12268(6) 0.0203(3) Uani 1 1 d .
P51 P 0.38038(12) -0.34761(10) -0.37513(6) 0.0222(3) Uani 1 1 d .
P52 P 0.28324(12) -0.24993(10) -0.48854(6) 0.0224(3) Uani 1 1 d .
O1 O 0.0279(4) -0.0431(4) -0.1671(2) 0.0377(10) Uani 1 1 d .
O2 O -0.0225(4) 0.0861(3) -0.1085(2) 0.0436(12) Uani 1 1 d .
O51 O 0.9906(4) -0.4664(4) -0.6890(2) 0.0474(12) Uani 1 1 d .
O52 O 1.0376(4) -0.5889(4) -0.6283(3) 0.0562(15) Uani 1 1 d .
N1 N 0.0406(4) 0.0004(4) -0.1233(2) 0.0299(11) Uani 1 1 d .
N51 N 0.9753(4) -0.5041(4) -0.6420(3) 0.0353(12) Uani 1 1 d .
C1 C 0.5878(5) -0.4201(4) 0.1209(3) 0.0256(12) Uani 1 1 d .
C2 C 0.6380(5) -0.3893(4) 0.1665(3) 0.0270(12) Uani 1 1 d .
C3 C 0.7537(5) -0.4090(4) 0.1469(3) 0.0259(12) Uani 1 1 d .
C4 C 0.7737(5) -0.4536(4) 0.0883(3) 0.0237(11) Uani 1 1 d .
C5 C 0.6706(5) -0.4585(4) 0.0714(3) 0.0259(12) Uani 1 1 d .
C6 C 0.4706(5) -0.4198(5) 0.1250(3) 0.0381(15) Uani 1 1 d .
H6A H 0.4316 -0.3904 0.1626 0.046 Uiso 1 1 calc R
H6B H 0.4759 -0.4868 0.1220 0.046 Uiso 1 1 calc R
H6C H 0.4293 -0.3820 0.0932 0.046 Uiso 1 1 calc R
C7 C 0.5870(7) -0.3545(5) 0.2287(3) 0.0439(18) Uani 1 1 d .
H7A H 0.5089 -0.3460 0.2317 0.053 Uiso 1 1 calc R
H7B H 0.5916 -0.2923 0.2374 0.053 Uiso 1 1 calc R
H7C H 0.6278 -0.4029 0.2565 0.053 Uiso 1 1 calc R
C8 C 0.8401(6) -0.4004(5) 0.1847(3) 0.0362(15) Uani 1 1 d .
H8A H 0.9108 -0.4176 0.1611 0.043 Uiso 1 1 calc R
H8B H 0.8505 -0.4446 0.2174 0.043 Uiso 1 1 calc R
H8C H 0.8145 -0.3333 0.1998 0.043 Uiso 1 1 calc R
C9 C 0.8864(5) -0.4980(4) 0.0534(3) 0.0308(13) Uani 1 1 d .
H9A H 0.8772 -0.5228 0.0155 0.037 Uiso 1 1 calc R
H9B H 0.9376 -0.5517 0.0750 0.037 Uiso 1 1 calc R
H9C H 0.9166 -0.4482 0.0472 0.037 Uiso 1 1 calc R
C10 C 0.6538(6) -0.5059(5) 0.0156(3) 0.0335(14) Uani 1 1 d .
H10C H 0.7211 -0.5252 -0.0110 0.040 Uiso 1 1 calc R
H10D H 0.5906 -0.4591 -0.0035 0.040 Uiso 1 1 calc R
H10E H 0.6390 -0.5634 0.0258 0.040 Uiso 1 1 calc R
C11 C 0.6245(5) -0.1069(4) 0.0023(2) 0.0234(11) Uani 1 1 d .
H11A H 0.6583 -0.0775 -0.0279 0.028 Uiso 1 1 calc R
H11B H 0.5466 -0.0918 -0.0062 0.028 Uiso 1 1 calc R
C12 C 0.6290(5) -0.0674(4) 0.0644(2) 0.0237(11) Uani 1 1 d .
H12A H 0.5745 0.0009 0.0694 0.028 Uiso 1 1 calc R
H12B H 0.7040 -0.0687 0.0686 0.028 Uiso 1 1 calc R
C13 C 0.8513(5) -0.2476(4) -0.0030(3) 0.0238(11) Uani 1 1 d .
C14 C 0.9195(5) -0.2777(4) 0.0447(3) 0.0236(11) Uani 1 1 d .
H14 H 0.8925 -0.2986 0.0793 0.028 Uiso 1 1 calc R
C15 C 1.0279(5) -0.2768(4) 0.0411(3) 0.0310(13) Uani 1 1 d .
H15 H 1.0723 -0.2960 0.0734 0.037 Uiso 1 1 calc R
C16 C 1.0685(5) -0.2475(4) -0.0105(3) 0.0321(14) Uani 1 1 d .
H16 H 1.1411 -0.2478 -0.0133 0.039 Uiso 1 1 calc R
C17 C 1.0019(5) -0.2175(4) -0.0584(3) 0.0310(13) Uani 1 1 d .
H17 H 1.0299 -0.1974 -0.0930 0.037 Uiso 1 1 calc R
C18 C 0.8931(5) -0.2174(4) -0.0551(3) 0.0260(12) Uani 1 1 d .
H18 H 0.8487 -0.1972 -0.0874 0.031 Uiso 1 1 calc R
C19 C 0.6981(5) -0.2919(4) -0.0700(2) 0.0234(11) Uani 1 1 d .
C20 C 0.7918(6) -0.3712(5) -0.0969(3) 0.0354(14) Uani 1 1 d .
H20 H 0.8599 -0.3962 -0.0787 0.043 Uiso 1 1 calc R
C21 C 0.7831(7) -0.4124(6) -0.1507(3) 0.0498(19) Uani 1 1 d .
H21 H 0.8464 -0.4634 -0.1690 0.060 Uiso 1 1 calc R
C22 C 0.6820(7) -0.3788(6) -0.1775(3) 0.0495(19) Uani 1 1 d .
H22 H 0.6764 -0.4089 -0.2127 0.059 Uiso 1 1 calc R
C23 C 0.5892(6) -0.3003(5) -0.1516(3) 0.0358(14) Uani 1 1 d .
H23 H 0.5215 -0.2759 -0.1701 0.043 Uiso 1 1 calc R
C24 C 0.5969(5) -0.2576(4) -0.0980(3) 0.0286(12) Uani 1 1 d .
H24 H 0.5336 -0.2054 -0.0806 0.034 Uiso 1 1 calc R
C25 C 0.4514(5) -0.0644(4) 0.1511(2) 0.0245(11) Uani 1 1 d .
C26 C 0.3643(5) -0.1001(4) 0.1566(3) 0.0295(13) Uani 1 1 d .
H26 H 0.3807 -0.1661 0.1467 0.035 Uiso 1 1 calc R
C27 C 0.2553(6) -0.0383(5) 0.1766(3) 0.0384(15) Uani 1 1 d .
H27 H 0.1986 -0.0626 0.1795 0.046 Uiso 1 1 calc R
C28 C 0.2293(6) 0.0606(5) 0.1924(3) 0.0418(16) Uani 1 1 d .
H28 H 0.1554 0.1023 0.2054 0.050 Uiso 1 1 calc R
C29 C 0.3137(6) 0.0958(5) 0.1885(3) 0.0395(16) Uani 1 1 d .
H29 H 0.2971 0.1613 0.1999 0.047 Uiso 1 1 calc R
C30 C 0.4237(5) 0.0343(4) 0.1678(3) 0.0325(13) Uani 1 1 d .
H30 H 0.4798 0.0595 0.1650 0.039 Uiso 1 1 calc R
C31 C 0.6751(5) -0.1331(4) 0.1848(2) 0.0240(11) Uani 1 1 d .
C32 C 0.6281(6) -0.1287(4) 0.2438(3) 0.0295(13) Uani 1 1 d .
H32 H 0.5541 -0.1242 0.2509 0.035 Uiso 1 1 calc R
C33 C 0.6923(6) -0.1311(4) 0.2916(3) 0.0332(14) Uani 1 1 d .
H33 H 0.6608 -0.1285 0.3304 0.040 Uiso 1 1 calc R
C34 C 0.8023(7) -0.1374(5) 0.2818(3) 0.0395(16) Uani 1 1 d .
H34 H 0.8451 -0.1403 0.3138 0.047 Uiso 1 1 calc R
C35 C 0.8480(6) -0.1394(5) 0.2246(3) 0.0354(14) Uani 1 1 d .
H35 H 0.9213 -0.1421 0.2180 0.042 Uiso 1 1 calc R
C36 C 0.7849(5) -0.1374(4) 0.1760(3) 0.0285(12) Uani 1 1 d .
H36 H 0.8169 -0.1390 0.1375 0.034 Uiso 1 1 calc R
C37 C 0.4933(5) -0.2406(4) 0.0439(3) 0.0251(12) Uani 1 1 d .
C38 C 0.4061(5) -0.2058(4) 0.0181(3) 0.0261(12) Uani 1 1 d .
C39 C 0.3111(5) -0.1562(4) -0.0166(2) 0.0231(11) Uani 1 1 d .
C40 C 0.3056(5) -0.1933(4) -0.0735(3) 0.0264(12) Uani 1 1 d .
H40 H 0.3621 -0.2532 -0.0877 0.032 Uiso 1 1 calc R
C41 C 0.2180(5) -0.1423(4) -0.1084(3) 0.0266(12) Uani 1 1 d .
H41 H 0.2149 -0.1672 -0.1459 0.032 Uiso 1 1 calc R
C42 C 0.1346(5) -0.0528(4) -0.0866(3) 0.0251(12) Uani 1 1 d .
C43 C 0.1360(5) -0.0141(4) -0.0308(3) 0.0267(12) Uani 1 1 d .
H43 H 0.0788 0.0456 -0.0168 0.032 Uiso 1 1 calc R
C44 C 0.2241(5) -0.0660(4) 0.0037(3) 0.0262(12) Uani 1 1 d .
H44 H 0.2258 -0.0407 0.0413 0.031 Uiso 1 1 calc R
C51 C 0.2266(5) -0.0815(4) -0.3428(2) 0.0261(12) Uani 1 1 d .
C52 C 0.3428(6) -0.1062(4) -0.3280(3) 0.0292(13) Uani 1 1 d .
C53 C 0.4005(5) -0.0780(4) -0.3759(3) 0.0265(12) Uani 1 1 d .
C54 C 0.3225(5) -0.0363(4) -0.4218(3) 0.0257(12) Uani 1 1 d .
C55 C 0.2154(5) -0.0382(4) -0.4001(3) 0.0262(12) Uani 1 1 d .
C56 C 0.1342(6) -0.0869(5) -0.3006(3) 0.0360(15) Uani 1 1 d .
H56A H 0.1660 -0.1198 -0.2652 0.043 Uiso 1 1 calc R
H56B H 0.0973 -0.1234 -0.3193 0.043 Uiso 1 1 calc R
H56C H 0.0798 -0.0209 -0.2903 0.043 Uiso 1 1 calc R
C57 C 0.3871(6) -0.1405(5) -0.2685(3) 0.0350(14) Uani 1 1 d .
H57A H 0.3314 -0.1550 -0.2441 0.042 Uiso 1 1 calc R
H57B H 0.4023 -0.0893 -0.2494 0.042 Uiso 1 1 calc R
H57C H 0.4558 -0.1994 -0.2739 0.042 Uiso 1 1 calc R
C58 C 0.5187(5) -0.0830(5) -0.3771(3) 0.0356(14) Uani 1 1 d .
H58A H 0.5378 -0.0597 -0.4145 0.043 Uiso 1 1 calc R
H58B H 0.5704 -0.1505 -0.3722 0.043 Uiso 1 1 calc R
H58C H 0.5238 -0.0421 -0.3452 0.043 Uiso 1 1 calc R
C59 C 0.3463(5) 0.0089(5) -0.4779(3) 0.0316(13) Uani 1 1 d .
H59A H 0.4244 0.0004 -0.4812 0.038 Uiso 1 1 calc R
H59B H 0.2984 0.0785 -0.4771 0.038 Uiso 1 1 calc R
H59C H 0.3315 -0.0231 -0.5114 0.038 Uiso 1 1 calc R
C60 C 0.1050(5) 0.0122(5) -0.4288(3) 0.0362(14) Uani 1 1 d .
H60A H 0.1197 0.0348 -0.4674 0.043 Uiso 1 1 calc R
H60B H 0.0551 0.0679 -0.4043 0.043 Uiso 1 1 calc R
H60C H 0.0701 -0.0341 -0.4331 0.043 Uiso 1 1 calc R
C61 C 0.3532(5) -0.4255(4) -0.4322(2) 0.0237(11) Uani 1 1 d .
H61A H 0.4080 -0.4936 -0.4306 0.028 Uiso 1 1 calc R
H61B H 0.2779 -0.4248 -0.4238 0.028 Uiso 1 1 calc R
C62 C 0.3625(5) -0.3853(4) -0.4942(2) 0.0249(12) Uani 1 1 d .
H62A H 0.3304 -0.4142 -0.5227 0.030 Uiso 1 1 calc R
H62B H 0.4414 -0.4014 -0.5073 0.030 Uiso 1 1 calc R
C63 C 0.2951(5) -0.3582(4) -0.3084(3) 0.0252(12) Uani 1 1 d .
C64 C 0.1833(5) -0.3491(4) -0.3112(3) 0.0315(13) Uani 1 1 d .
H64 H 0.1531 -0.3432 -0.3480 0.038 Uiso 1 1 calc R
C65 C 0.1173(6) -0.3486(5) -0.2600(3) 0.0408(16) Uani 1 1 d .
H65 H 0.0433 -0.3431 -0.2629 0.049 Uiso 1 1 calc R
C66 C 0.1592(6) -0.3562(5) -0.2049(3) 0.0412(17) Uani 1 1 d .
H66 H 0.1136 -0.3550 -0.1706 0.049 Uiso 1 1 calc R
C67 C 0.2695(7) -0.3655(4) -0.2008(3) 0.0394(17) Uani 1 1 d .
H67 H 0.2981 -0.3704 -0.1636 0.047 Uiso 1 1 calc R
C68 C 0.3378(6) -0.3677(4) -0.2519(3) 0.0306(13) Uani 1 1 d .
H68 H 0.4125 -0.3754 -0.2486 0.037 Uiso 1 1 calc R
C69 C 0.5242(5) -0.4256(4) -0.3549(2) 0.0265(12) Uani 1 1 d .
C70 C 0.6033(5) -0.3834(5) -0.3499(3) 0.0289(12) Uani 1 1 d .
H70 H 0.5826 -0.3158 -0.3559 0.035 Uiso 1 1 calc R
C71 C 0.7134(6) -0.4425(5) -0.3357(3) 0.0338(14) Uani 1 1 d .
H71 H 0.7659 -0.4142 -0.3325 0.041 Uiso 1 1 calc R
C72 C 0.7450(6) -0.5429(5) -0.3264(3) 0.0374(15) Uani 1 1 d .
H72 H 0.8187 -0.5820 -0.3175 0.045 Uiso 1 1 calc R
C73 C 0.6664(6) -0.5855(5) -0.3305(3) 0.0347(14) Uani 1 1 d .
H73 H 0.6870 -0.6529 -0.3241 0.042 Uiso 1 1 calc R
C74 C 0.5563(5) -0.5259(4) -0.3444(3) 0.0285(12) Uani 1 1 d .
H74 H 0.5034 -0.5541 -0.3467 0.034 Uiso 1 1 calc R
C75 C 0.3010(5) -0.1995(4) -0.5611(2) 0.0266(12) Uani 1 1 d .
C76 C 0.4049(5) -0.2352(4) -0.5946(3) 0.0298(13) Uani 1 1 d .
H76 H 0.4650 -0.2906 -0.5823 0.036 Uiso 1 1 calc R
C77 C 0.4191(6) -0.1885(5) -0.6463(3) 0.0354(14) Uani 1 1 d .
H77 H 0.4886 -0.2134 -0.6687 0.042 Uiso 1 1 calc R
C78 C 0.3321(6) -0.1060(6) -0.6650(3) 0.0403(16) Uani 1 1 d .
H78 H 0.3427 -0.0758 -0.7000 0.048 Uiso 1 1 calc R
C79 C 0.2295(6) -0.0681(5) -0.6321(3) 0.0449(17) Uani 1 1 d .
H79 H 0.1711 -0.0111 -0.6441 0.054 Uiso 1 1 calc R
C80 C 0.2133(5) -0.1160(5) -0.5805(3) 0.0316(13) Uani 1 1 d .
H80 H 0.1429 -0.0916 -0.5589 0.038 Uiso 1 1 calc R
C81 C 0.1378(5) -0.2432(4) -0.4894(3) 0.0274(12) Uani 1 1 d .
C82 C 0.1033(6) -0.2765(5) -0.5392(3) 0.0351(14) Uani 1 1 d .
H82 H 0.1528 -0.2990 -0.5732 0.042 Uiso 1 1 calc R
C83 C -0.0062(6) -0.2763(5) -0.5383(4) 0.0448(18) Uani 1 1 d .
H83 H -0.0291 -0.2980 -0.5717 0.054 Uiso 1 1 calc R
C84 C -0.0782(6) -0.2444(5) -0.4887(4) 0.048(2) Uani 1 1 d .
H84 H -0.1503 -0.2448 -0.4886 0.058 Uiso 1 1 calc R
C85 C -0.0468(6) -0.2117(5) -0.4389(4) 0.0443(17) Uani 1 1 d .
H85 H -0.0971 -0.1905 -0.4051 0.053 Uiso 1 1 calc R
C86 C 0.0609(5) -0.2104(4) -0.4390(3) 0.0308(13) Uani 1 1 d .
H86 H 0.0819 -0.1875 -0.4053 0.037 Uiso 1 1 calc R
C87 C 0.4958(5) -0.2571(4) -0.4591(2) 0.0244(12) Uani 1 1 d .
C88 C 0.5881(5) -0.2931(4) -0.4878(3) 0.0255(12) Uani 1 1 d .
C89 C 0.6888(5) -0.3434(4) -0.5244(3) 0.0251(12) Uani 1 1 d .
C90 C 0.7754(5) -0.4308(4) -0.5067(3) 0.0287(12) Uani 1 1 d .
H90 H 0.7692 -0.4538 -0.4685 0.034 Uiso 1 1 calc R
C91 C 0.8695(5) -0.4835(4) -0.5445(3) 0.0269(12) Uani 1 1 d .
H91 H 0.9259 -0.5417 -0.5323 0.032 Uiso 1 1 calc R
C92 C 0.8782(5) -0.4481(4) -0.6009(3) 0.0275(12) Uani 1 1 d .
C93 C 0.7974(5) -0.3606(4) -0.6198(3) 0.0301(13) Uani 1 1 d .
H93 H 0.8060 -0.3373 -0.6576 0.036 Uiso 1 1 calc R
C94 C 0.7038(5) -0.3083(4) -0.5816(3) 0.0292(13) Uani 1 1 d .
H94 H 0.6495 -0.2489 -0.5937 0.035 Uiso 1 1 calc R

loop_
_atom_site_aniso_label
_atom_site_aniso_U_11
_atom_site_aniso_U_22
_atom_site_aniso_U_33
_atom_site_aniso_U_23
_atom_site_aniso_U_13
_atom_site_aniso_U_12
Cl1 0.350(8) 0.082(2) 0.109(3) 0.016(2) -0.110(4) -0.048(4)
Cl2 0.115(3) 0.0656(17) 0.176(4) -0.023(2) -0.090(3) -0.0015(17)
C100 0.062(7) 0.102(9) 0.111(10) 0.027(7) -0.017(6) -0.019(6)
Ru1 0.0215(2) 0.0138(2) 0.0237(2) 0.00132(15) -0.00110(16) -0.00782(17)
Ru51 0.0252(2) 0.0152(2) 0.0232(2) 0.00026(16) -0.00037(17) -0.01000(17)
P1 0.0207(7) 0.0169(6) 0.0226(7) 0.0015(5) -0.0012(5) -0.0071(5)
P2 0.0226(7) 0.0149(6) 0.0235(7) 0.0012(5) -0.0004(5) -0.0078(5)
P51 0.0285(7) 0.0166(7) 0.0231(7) 0.0000(5) -0.0004(6) -0.0110(6)
P52 0.0241(7) 0.0194(7) 0.0239(7) -0.0005(5) -0.0008(5) -0.0090(6)
O1 0.025(2) 0.050(3) 0.033(2) -0.001(2) -0.0069(18) -0.009(2)
O2 0.043(3) 0.027(2) 0.056(3) 0.005(2) -0.018(2) -0.006(2)
O51 0.033(3) 0.054(3) 0.045(3) 0.004(2) 0.009(2) -0.008(2)
O52 0.030(3) 0.036(3) 0.088(4) 0.003(3) 0.018(3) -0.001(2)
N1 0.025(3) 0.029(3) 0.036(3) 0.006(2) -0.003(2) -0.010(2)
N51 0.023(3) 0.033(3) 0.050(3) -0.002(2) 0.003(2) -0.011(2)
C1 0.024(3) 0.011(2) 0.041(3) 0.006(2) 0.001(2) -0.008(2)
C2 0.040(3) 0.014(3) 0.026(3) 0.002(2) 0.004(2) -0.011(2)
C3 0.033(3) 0.017(3) 0.030(3) 0.008(2) -0.007(2) -0.011(2)
C4 0.024(3) 0.014(2) 0.032(3) 0.006(2) -0.002(2) -0.007(2)
C5 0.026(3) 0.018(3) 0.034(3) -0.003(2) -0.001(2) -0.010(2)
C6 0.028(3) 0.027(3) 0.062(4) 0.003(3) 0.005(3) -0.014(3)
C7 0.075(5) 0.028(3) 0.030(3) 0.004(3) 0.009(3) -0.024(3)
C8 0.046(4) 0.024(3) 0.043(4) 0.013(3) -0.020(3) -0.016(3)
C9 0.026(3) 0.019(3) 0.046(4) 0.000(2) 0.001(3) -0.007(2)
C10 0.037(3) 0.024(3) 0.042(4) -0.003(3) -0.006(3) -0.015(3)
C11 0.028(3) 0.016(3) 0.025(3) 0.008(2) -0.002(2) -0.007(2)
C12 0.026(3) 0.016(3) 0.027(3) 0.005(2) -0.001(2) -0.007(2)
C13 0.023(3) 0.017(3) 0.029(3) -0.003(2) 0.002(2) -0.007(2)
C14 0.027(3) 0.015(3) 0.030(3) 0.002(2) -0.002(2) -0.011(2)
C15 0.031(3) 0.023(3) 0.040(3) -0.005(2) -0.004(3) -0.011(2)
C16 0.024(3) 0.025(3) 0.050(4) -0.006(3) 0.006(3) -0.013(2)
C17 0.032(3) 0.021(3) 0.041(4) -0.005(2) 0.010(3) -0.012(2)
C18 0.027(3) 0.017(3) 0.033(3) -0.002(2) 0.005(2) -0.008(2)
C19 0.027(3) 0.017(3) 0.023(3) 0.002(2) 0.001(2) -0.007(2)
C20 0.035(3) 0.031(3) 0.031(3) -0.009(3) -0.001(3) -0.005(3)
C21 0.049(4) 0.047(4) 0.045(4) -0.015(3) -0.001(3) -0.010(4)
C22 0.068(5) 0.055(5) 0.028(4) -0.013(3) -0.006(3) -0.026(4)
C23 0.045(4) 0.045(4) 0.025(3) 0.006(3) -0.011(3) -0.025(3)
C24 0.029(3) 0.029(3) 0.027(3) 0.003(2) 0.001(2) -0.012(2)
C25 0.027(3) 0.021(3) 0.024(3) -0.001(2) 0.001(2) -0.008(2)
C26 0.031(3) 0.023(3) 0.035(3) 0.002(2) -0.002(3) -0.011(2)
C27 0.033(3) 0.045(4) 0.035(4) 0.004(3) 0.001(3) -0.014(3)
C28 0.031(3) 0.038(4) 0.042(4) 0.005(3) 0.001(3) 0.001(3)
C29 0.040(4) 0.025(3) 0.040(4) 0.000(3) 0.005(3) 0.000(3)
C30 0.029(3) 0.024(3) 0.039(3) -0.001(2) 0.003(3) -0.007(2)
C31 0.033(3) 0.011(2) 0.029(3) 0.003(2) -0.005(2) -0.010(2)
C32 0.044(4) 0.019(3) 0.027(3) 0.002(2) 0.002(3) -0.014(3)
C33 0.056(4) 0.016(3) 0.025(3) 0.003(2) -0.001(3) -0.012(3)
C34 0.063(5) 0.025(3) 0.034(4) 0.000(3) -0.019(3) -0.019(3)
C35 0.042(4) 0.025(3) 0.043(4) -0.004(3) -0.006(3) -0.017(3)
C36 0.039(3) 0.020(3) 0.029(3) 0.001(2) -0.005(3) -0.014(2)
C37 0.028(3) 0.021(3) 0.029(3) 0.002(2) 0.001(2) -0.013(2)
C38 0.024(3) 0.024(3) 0.032(3) 0.002(2) -0.004(2) -0.011(2)
C39 0.023(3) 0.024(3) 0.027(3) 0.006(2) -0.002(2) -0.014(2)
C40 0.019(3) 0.024(3) 0.035(3) -0.001(2) 0.002(2) -0.008(2)
C41 0.022(3) 0.029(3) 0.029(3) -0.001(2) -0.001(2) -0.011(2)
C42 0.019(3) 0.023(3) 0.034(3) 0.005(2) -0.002(2) -0.010(2)
C43 0.024(3) 0.020(3) 0.037(3) 0.001(2) -0.001(2) -0.010(2)
C44 0.029(3) 0.026(3) 0.029(3) 0.000(2) -0.003(2) -0.015(2)
C51 0.035(3) 0.017(3) 0.026(3) -0.005(2) 0.006(2) -0.010(2)
C52 0.050(4) 0.014(3) 0.026(3) -0.003(2) 0.000(3) -0.016(3)
C53 0.035(3) 0.014(3) 0.035(3) -0.004(2) -0.002(2) -0.013(2)
C54 0.027(3) 0.019(3) 0.033(3) 0.002(2) 0.001(2) -0.011(2)
C55 0.025(3) 0.014(3) 0.039(3) -0.003(2) -0.002(2) -0.006(2)
C56 0.047(4) 0.026(3) 0.035(3) -0.007(2) 0.011(3) -0.018(3)
C57 0.052(4) 0.028(3) 0.029(3) 0.000(2) -0.004(3) -0.020(3)
C58 0.033(3) 0.030(3) 0.050(4) 0.003(3) -0.007(3) -0.018(3)
C59 0.038(3) 0.027(3) 0.034(3) 0.008(2) 0.000(3) -0.017(3)
C60 0.031(3) 0.026(3) 0.050(4) 0.006(3) -0.004(3) -0.010(3)
C61 0.028(3) 0.017(3) 0.027(3) -0.001(2) -0.002(2) -0.009(2)
C62 0.029(3) 0.019(3) 0.027(3) -0.005(2) 0.001(2) -0.011(2)
C63 0.033(3) 0.011(2) 0.031(3) -0.001(2) 0.001(2) -0.009(2)
C64 0.036(3) 0.022(3) 0.035(3) 0.001(2) 0.005(3) -0.012(3)
C65 0.049(4) 0.026(3) 0.048(4) -0.001(3) 0.014(3) -0.018(3)
C66 0.057(5) 0.021(3) 0.044(4) 0.000(3) 0.018(3) -0.017(3)
C67 0.072(5) 0.014(3) 0.026(3) 0.000(2) 0.006(3) -0.013(3)
C68 0.043(4) 0.013(3) 0.033(3) 0.001(2) 0.002(3) -0.009(2)
C69 0.032(3) 0.025(3) 0.021(3) -0.002(2) 0.000(2) -0.009(2)
C70 0.034(3) 0.028(3) 0.027(3) 0.002(2) -0.004(2) -0.014(3)
C71 0.035(3) 0.040(4) 0.030(3) 0.000(3) 0.001(3) -0.020(3)
C72 0.034(3) 0.038(4) 0.032(3) 0.000(3) -0.006(3) -0.005(3)
C73 0.037(3) 0.021(3) 0.037(3) -0.003(2) -0.004(3) -0.002(3)
C74 0.031(3) 0.027(3) 0.029(3) 0.002(2) -0.004(2) -0.013(2)
C75 0.034(3) 0.026(3) 0.024(3) -0.002(2) -0.003(2) -0.015(2)
C76 0.035(3) 0.025(3) 0.030(3) -0.002(2) -0.003(3) -0.013(3)
C77 0.040(4) 0.040(4) 0.031(3) 0.001(3) 0.004(3) -0.022(3)
C78 0.050(4) 0.054(4) 0.024(3) 0.014(3) -0.007(3) -0.028(4)
C79 0.042(4) 0.042(4) 0.045(4) 0.015(3) -0.011(3) -0.009(3)
C80 0.032(3) 0.032(3) 0.031(3) 0.004(2) -0.001(3) -0.012(3)
C81 0.025(3) 0.018(3) 0.040(3) 0.004(2) -0.009(2) -0.010(2)
C82 0.039(4) 0.025(3) 0.042(4) 0.004(3) -0.011(3) -0.012(3)
C83 0.045(4) 0.025(3) 0.076(5) 0.012(3) -0.031(4) -0.022(3)
C84 0.027(3) 0.029(4) 0.093(6) 0.020(4) -0.013(4) -0.016(3)
C85 0.031(4) 0.030(4) 0.072(5) 0.012(3) 0.000(3) -0.014(3)
C86 0.026(3) 0.024(3) 0.040(3) 0.003(2) 0.002(3) -0.009(2)
C87 0.030(3) 0.020(3) 0.026(3) 0.003(2) -0.008(2) -0.012(2)
C88 0.023(3) 0.023(3) 0.033(3) -0.002(2) -0.004(2) -0.011(2)
C89 0.026(3) 0.018(3) 0.033(3) -0.004(2) -0.002(2) -0.010(2)
C90 0.028(3) 0.028(3) 0.035(3) 0.002(2) -0.004(2) -0.015(2)
C91 0.018(3) 0.022(3) 0.041(3) 0.004(2) -0.005(2) -0.008(2)
C92 0.023(3) 0.025(3) 0.037(3) -0.002(2) 0.002(2) -0.013(2)
C93 0.032(3) 0.028(3) 0.031(3) 0.005(2) 0.000(2) -0.015(3)
C94 0.024(3) 0.023(3) 0.040(3) 0.004(2) -0.001(2) -0.009(2)

loop_
_atom_type_symbol
_atom_type_description
_atom_type_scat_dispersion_real
_atom_type_scat_dispersion_imag
_atom_type_scat_source
C C 0.0033 0.0016 'International Tables Vol C Tables 4.2.6.8 and 6.1.1.4'
H H 0.0000 0.0000 'International Tables Vol C Tables 4.2.6.8 and 6.1.1.4'
N N 0.0061 0.0033 'International Tables Vol C Tables 4.2.6.8 and 6.1.1.4'
O O 0.0106 0.0060 'International Tables Vol C Tables 4.2.6.8 and 6.1.1.4'
P P 0.1023 0.0942 'International Tables Vol C Tables 4.2.6.8 and 6.1.1.4'
Ru Ru -1.2594 0.8363 'International Tables Vol C Tables 4.2.6.8 and 6.1.1.4'
Cl Cl 0.1484 0.1585 'International Tables Vol C Tables 4.2.6.8 and 6.1.1.4'

loop_
_geom_angle_atom_site_label_1
_geom_angle_atom_site_label_2
_geom_angle_atom_site_label_3
_geom_angle
Cl1 C100 Cl2 113.5(7)
Cl1 C100 H10A 108.9
Cl2 C100 H10A 108.9
Cl1 C100 H10B 108.9
Cl2 C100 H10B 108.9
H10A C100 H10B 107.7
C37 Ru1 C5 98.5(2)
C37 Ru1 C1 90.9(2)
C5 Ru1 C1 37.5(2)
C37 Ru1 C4 134.2(2)
C5 Ru1 C4 37.5(2)
C1 Ru1 C4 61.8(2)
C37 Ru1 C2 117.8(2)
C5 Ru1 C2 62.2(2)
C1 Ru1 C2 36.7(2)
C4 Ru1 C2 61.4(2)
C37 Ru1 P1 82.33(16)
C5 Ru1 P1 110.39(16)
C1 Ru1 P1 145.91(16)
C4 Ru1 P1 100.06(14)
C2 Ru1 P1 158.69(16)
C37 Ru1 C3 152.5(2)
C5 Ru1 C3 62.7(2)
C1 Ru1 C3 61.9(2)
C4 Ru1 C3 37.0(2)
C2 Ru1 C3 36.9(2)
P1 Ru1 C3 121.87(15)
C37 Ru1 P2 87.16(16)
C5 Ru1 P2 165.43(16)
C1 Ru1 P2 129.61(15)
C4 Ru1 P2 138.61(15)
C2 Ru1 P2 103.33(14)
P1 Ru1 P2 83.58(5)
C3 Ru1 P2 106.93(15)
C87 Ru51 C54 97.8(2)
C87 Ru51 C55 133.6(2)
C54 Ru51 C55 37.5(2)
C87 Ru51 C53 90.0(2)
C54 Ru51 C53 37.8(2)
C55 Ru51 C53 62.3(2)
C87 Ru51 C52 117.0(2)
C54 Ru51 C52 62.4(2)
C55 Ru51 C52 62.0(2)
C53 Ru51 C52 36.6(2)
C87 Ru51 P52 82.56(16)
C54 Ru51 P52 111.11(16)
C55 Ru51 P52 100.54(16)
C53 Ru51 P52 146.83(16)
C52 Ru51 P52 159.48(17)
C87 Ru51 C51 152.0(2)
C54 Ru51 C51 62.6(2)
C55 Ru51 C51 36.8(2)
C53 Ru51 C51 62.1(2)
C52 Ru51 C51 37.5(2)
P52 Ru51 C51 122.00(16)
C87 Ru51 P51 86.94(16)
C54 Ru51 P51 164.94(16)
C55 Ru51 P51 139.49(16)
C53 Ru51 P51 128.39(16)
C52 Ru51 P51 102.66(15)
P52 Ru51 P51 83.63(5)
C51 Ru51 P51 107.56(15)
C19 P1 C13 101.3(3)
C19 P1 C11 106.1(2)
C13 P1 C11 99.9(3)
C19 P1 Ru1 117.99(18)
C13 P1 Ru1 122.05(19)
C11 P1 Ru1 107.26(18)
C25 P2 C31 100.0(3)
C25 P2 C12 102.6(2)
C31 P2 C12 103.0(3)
C25 P2 Ru1 121.19(19)
C31 P2 Ru1 117.86(17)
C12 P2 Ru1 109.73(18)
C63 P51 C69 100.8(3)
C63 P51 C61 103.3(3)
C69 P51 C61 103.2(3)
C63 P51 Ru51 118.67(17)
C69 P51 Ru51 118.7(2)
C61 P51 Ru51 110.03(18)
C75 P52 C81 101.1(3)
C75 P52 C62 107.6(3)
C81 P52 C62 99.8(3)
C75 P52 Ru51 116.10(19)
C81 P52 Ru51 123.5(2)
C62 P52 Ru51 107.01(19)
O2 N1 O1 123.2(5)
O2 N1 C42 118.2(5)
O1 N1 C42 118.6(5)
O51 N51 O52 122.9(6)
O51 N51 C92 119.2(5)
O52 N51 C92 117.8(5)
C2 C1 C5 108.4(5)
C2 C1 C6 126.1(6)
C5 C1 C6 125.3(6)
C2 C1 Ru1 72.5(3)
C5 C1 Ru1 70.3(3)
C6 C1 Ru1 126.3(4)
C1 C2 C3 108.9(5)
C1 C2 C7 126.9(6)
C3 C2 C7 123.7(6)
C1 C2 Ru1 70.9(3)
C3 C2 Ru1 72.0(3)
C7 C2 Ru1 129.4(4)
C4 C3 C2 106.7(5)
C4 C3 C8 127.0(6)
C2 C3 C8 125.6(6)
C4 C3 Ru1 70.7(3)
C2 C3 Ru1 71.1(3)
C8 C3 Ru1 130.9(4)
C5 C4 C3 108.9(5)
C5 C4 C9 125.3(5)
C3 C4 C9 125.5(5)
C5 C4 Ru1 69.9(3)
C3 C4 Ru1 72.3(3)
C9 C4 Ru1 128.9(4)
C1 C5 C4 107.1(5)
C1 C5 C10 125.1(5)
C4 C5 C10 127.4(5)
C1 C5 Ru1 72.2(3)
C4 C5 Ru1 72.6(3)
C10 C5 Ru1 126.0(4)
C1 C6 H6A 109.5
C1 C6 H6B 109.5
H6A C6 H6B 109.5
C1 C6 H6C 109.5
H6A C6 H6C 109.5
H6B C6 H6C 109.5
C2 C7 H7A 109.5
C2 C7 H7B 109.5
H7A C7 H7B 109.5
C2 C7 H7C 109.5
H7A C7 H7C 109.5
H7B C7 H7C 109.5
C3 C8 H8A 109.5
C3 C8 H8B 109.5
H8A C8 H8B 109.5
C3 C8 H8C 109.5
H8A C8 H8C 109.5
H8B C8 H8C 109.5
C4 C9 H9A 109.5
C4 C9 H9B 109.5
H9A C9 H9B 109.5
C4 C9 H9C 109.5
H9A C9 H9C 109.5
H9B C9 H9C 109.5
C5 C10 H10C 109.5
C5 C10 H10D 109.5
H10C C10 H10D 109.5
C5 C10 H10E 109.5
H10C C10 H10E 109.5
H10D C10 H10E 109.5
C12 C11 P1 105.7(4)
C12 C11 H11A 110.6
P1 C11 H11A 110.6
C12 C11 H11B 110.6
P1 C11 H11B 110.6
H11A C11 H11B 108.7
C11 C12 P2 110.3(4)
C11 C12 H12A 109.6
P2 C12 H12A 109.6
C11 C12 H12B 109.6
P2 C12 H12B 109.6
H12A C12 H12B 108.1
C14 C13 C18 119.2(5)
C14 C13 P1 120.4(4)
C18 C13 P1 120.4(4)
C13 C14 C15 120.8(5)
C13 C14 H14 119.6
C15 C14 H14 119.6
C16 C15 C14 119.6(6)
C16 C15 H15 120.2
C14 C15 H15 120.2
C15 C16 C17 120.3(6)
C15 C16 H16 119.8
C17 C16 H16 119.8
C16 C17 C18 120.6(6)
C16 C17 H17 119.7
C18 C17 H17 119.7
C17 C18 C13 119.5(6)
C17 C18 H18 120.2
C13 C18 H18 120.2
C24 C19 C20 118.5(5)
C24 C19 P1 121.3(4)
C20 C19 P1 120.0(4)
C21 C20 C19 119.9(6)
C21 C20 H20 120.0
C19 C20 H20 120.0
C22 C21 C20 121.1(7)
C22 C21 H21 119.5
C20 C21 H21 119.5
C21 C22 C23 119.5(6)
C21 C22 H22 120.3
C23 C22 H22 120.3
C22 C23 C24 120.2(6)
C22 C23 H23 119.9
C24 C23 H23 119.9
C23 C24 C19 120.9(6)
C23 C24 H24 119.6
C19 C24 H24 119.6
C30 C25 C26 117.8(5)
C30 C25 P2 120.8(4)
C26 C25 P2 121.3(4)
C27 C26 C25 120.7(6)
C27 C26 H26 119.6
C25 C26 H26 119.6
C26 C27 C28 120.5(6)
C26 C27 H27 119.7
C28 C27 H27 119.7
C29 C28 C27 119.5(6)
C29 C28 H28 120.3
C27 C28 H28 120.3
C28 C29 C30 120.5(6)
C28 C29 H29 119.8
C30 C29 H29 119.8
C29 C30 C25 121.0(6)
C29 C30 H30 119.5
C25 C30 H30 119.5
C36 C31 C32 118.2(5)
C36 C31 P2 122.0(4)
C32 C31 P2 119.5(5)
C33 C32 C31 120.2(6)
C33 C32 H32 119.9
C31 C32 H32 119.9
C34 C33 C32 120.6(6)
C34 C33 H33 119.7
C32 C33 H33 119.7
C35 C34 C33 119.8(6)
C35 C34 H34 120.1
C33 C34 H34 120.1
C34 C35 C36 120.4(6)
C34 C35 H35 119.8
C36 C35 H35 119.8
C31 C36 C35 120.9(6)
C31 C36 H36 119.6
C35 C36 H36 119.6
C38 C37 Ru1 178.8(5)
C37 C38 C39 171.6(6)
C44 C39 C40 118.1(5)
C44 C39 C38 120.7(5)
C40 C39 C38 121.2(5)
C41 C40 C39 121.1(5)
C41 C40 H40 119.4
C39 C40 H40 119.4
C40 C41 C42 118.6(5)
C40 C41 H41 120.7
C42 C41 H41 120.7
C43 C42 C41 122.2(5)
C43 C42 N1 119.3(5)
C41 C42 N1 118.5(5)
C44 C43 C42 118.6(5)
C44 C43 H43 120.7
C42 C43 H43 120.7
C43 C44 C39 121.4(5)
C43 C44 H44 119.3
C39 C44 H44 119.3
C55 C51 C52 107.3(5)
C55 C51 C56 127.3(6)
C52 C51 C56 124.8(5)
C55 C51 Ru51 70.8(3)
C52 C51 Ru51 71.1(3)
C56 C51 Ru51 130.4(4)
C53 C52 C51 108.2(5)
C53 C52 C57 126.1(6)
C51 C52 C57 125.1(6)
C53 C52 Ru51 71.1(3)
C51 C52 Ru51 71.4(3)
C57 C52 Ru51 130.3(4)
C52 C53 C54 108.5(5)
C52 C53 C58 125.8(6)
C54 C53 C58 125.5(5)
C52 C53 Ru51 72.3(3)
C54 C53 Ru51 70.4(3)
C58 C53 Ru51 126.7(4)
C55 C54 C53 106.9(5)
C55 C54 C59 126.9(5)
C53 C54 C59 126.0(5)
C55 C54 Ru51 71.8(3)
C53 C54 Ru51 71.7(3)
C59 C54 Ru51 126.2(4)
C51 C55 C54 109.1(5)
C51 C55 C60 125.2(5)
C54 C55 C60 125.1(5)
C51 C55 Ru51 72.3(3)
C54 C55 Ru51 70.6(3)
C60 C55 Ru51 130.4(4)
C51 C56 H56A 109.5
C51 C56 H56B 109.5
H56A C56 H56B 109.5
C51 C56 H56C 109.5
H56A C56 H56C 109.5
H56B C56 H56C 109.5
C52 C57 H57A 109.5
C52 C57 H57B 109.5
H57A C57 H57B 109.5
C52 C57 H57C 109.5
H57A C57 H57C 109.5
H57B C57 H57C 109.5
C53 C58 H58A 109.5
C53 C58 H58B 109.5
H58A C58 H58B 109.5
C53 C58 H58C 109.5
H58A C58 H58C 109.5
H58B C58 H58C 109.5
C54 C59 H59A 109.5
C54 C59 H59B 109.5
H59A C59 H59B 109.5
C54 C59 H59C 109.5
H59A C59 H59C 109.5
H59B C59 H59C 109.5
C55 C60 H60A 109.5
C55 C60 H60B 109.5
H60A C60 H60B 109.5
C55 C60 H60C 109.5
H60A C60 H60C 109.5
H60B C60 H60C 109.5
C62 C61 P51 109.9(4)
C62 C61 H61A 109.7
P51 C61 H61A 109.7
C62 C61 H61B 109.7
P51 C61 H61B 109.7
H61A C61 H61B 108.2
C61 C62 P52 106.9(4)
C61 C62 H62A 110.3
P52 C62 H62A 110.3
C61 C62 H62B 110.3
P52 C62 H62B 110.3
H62A C62 H62B 108.6
C64 C63 C68 117.7(5)
C64 C63 P51 121.6(5)
C68 C63 P51 120.5(5)
C65 C64 C63 120.9(6)
C65 C64 H64 119.6
C63 C64 H64 119.6
C66 C65 C64 121.0(7)
C66 C65 H65 119.5
C64 C65 H65 119.5
C65 C66 C67 119.4(6)
C65 C66 H66 120.3
C67 C66 H66 120.3
C66 C67 C68 120.5(7)
C66 C67 H67 119.8
C68 C67 H67 119.8
C67 C68 C63 120.5(6)
C67 C68 H68 119.7
C63 C68 H68 119.7
C74 C69 C70 119.0(6)
C74 C69 P51 121.4(5)
C70 C69 P51 119.6(4)
C71 C70 C69 120.0(6)
C71 C70 H70 120.0
C69 C70 H70 120.0
C72 C71 C70 120.5(6)
C72 C71 H71 119.7
C70 C71 H71 119.7
C71 C72 C73 120.0(6)
C71 C72 H72 120.0
C73 C72 H72 120.0
C72 C73 C74 119.3(6)
C72 C73 H73 120.4
C74 C73 H73 120.4
C69 C74 C73 121.3(6)
C69 C74 H74 119.4
C73 C74 H74 119.4
C76 C75 C80 118.5(5)
C76 C75 P52 121.5(5)
C80 C75 P52 119.6(5)
C77 C76 C75 120.1(6)
C77 C76 H76 119.9
C75 C76 H76 119.9
C78 C77 C76 121.0(6)
C78 C77 H77 119.5
C76 C77 H77 119.5
C79 C78 C77 120.0(6)
C79 C78 H78 120.0
C77 C78 H78 120.0
C78 C79 C80 119.5(6)
C78 C79 H79 120.2
C80 C79 H79 120.2
C75 C80 C79 120.8(6)
C75 C80 H80 119.6
C79 C80 H80 119.6
C82 C81 C86 118.2(6)
C82 C81 P52 120.6(5)
C86 C81 P52 121.0(5)
C81 C82 C83 120.2(7)
C81 C82 H82 119.9
C83 C82 H82 119.9
C84 C83 C82 120.1(7)
C84 C83 H83 119.9
C82 C83 H83 119.9
C83 C84 C85 121.2(6)
C83 C84 H84 119.4
C85 C84 H84 119.4
C84 C85 C86 119.8(7)
C84 C85 H85 120.1
C86 C85 H85 120.1
C85 C86 C81 120.5(6)
C85 C86 H86 119.8
C81 C86 H86 119.8
C88 C87 Ru51 177.9(5)
C87 C88 C89 172.2(6)
C90 C89 C94 117.6(5)
C90 C89 C88 122.0(5)
C94 C89 C88 120.4(5)
C91 C90 C89 121.5(6)
C91 C90 H90 119.2
C89 C90 H90 119.2
C90 C91 C92 118.6(5)
C90 C91 H91 120.7
C92 C91 H91 120.7
C91 C92 C93 122.2(5)
C91 C92 N51 119.4(5)
C93 C92 N51 118.4(5)
C94 C93 C92 118.7(6)
C94 C93 H93 120.7
C92 C93 H93 120.7
C93 C94 C89 121.3(5)
C93 C94 H94 119.4
C89 C94 H94 119.4

loop_
_geom_bond_atom_site_label_1
_geom_bond_atom_site_label_2
_geom_bond_distance
Cl1 C100 1.598(14)
Cl2 C100 1.833(14)
C100 H10A 0.9700
C100 H10B 0.9700
Ru1 C37 1.997(6)
Ru1 C5 2.216(5)
Ru1 C1 2.240(5)
Ru1 C4 2.252(5)
Ru1 C2 2.261(5)
Ru1 P1 2.2639(14)
Ru1 C3 2.273(5)
Ru1 P2 2.2747(14)
Ru51 C87 2.004(6)
Ru51 C54 2.230(5)
Ru51 C55 2.246(5)
Ru51 C53 2.247(5)
Ru51 C52 2.262(5)
Ru51 P52 2.2650(15)
Ru51 C51 2.265(5)
Ru51 P51 2.2676(14)
P1 C19 1.834(6)
P1 C13 1.835(6)
P1 C11 1.854(5)
P2 C25 1.832(6)
P2 C31 1.833(6)
P2 C12 1.863(5)
P51 C63 1.838(6)
P51 C69 1.838(6)
P51 C61 1.863(5)
P52 C75 1.826(6)
P52 C81 1.837(6)
P52 C62 1.838(6)
O1 N1 1.232(7)
O2 N1 1.227(7)
O51 N51 1.232(7)
O52 N51 1.235(7)
N1 C42 1.465(7)
N51 C92 1.456(8)
C1 C2 1.416(9)
C1 C5 1.433(8)
C1 C6 1.503(8)
C2 C3 1.436(8)
C2 C7 1.501(8)
C3 C4 1.436(8)
C3 C8 1.491(8)
C4 C5 1.435(8)
C4 C9 1.495(8)
C5 C10 1.508(8)
C6 H6A 0.9600
C6 H6B 0.9600
C6 H6C 0.9600
C7 H7A 0.9600
C7 H7B 0.9600
C7 H7C 0.9600
C8 H8A 0.9600
C8 H8B 0.9600
C8 H8C 0.9600
C9 H9A 0.9600
C9 H9B 0.9600
C9 H9C 0.9600
C10 H10C 0.9600
C10 H10D 0.9600
C10 H10E 0.9600
C11 C12 1.529(8)
C11 H11A 0.9700
C11 H11B 0.9700
C12 H12A 0.9700
C12 H12B 0.9700
C13 C14 1.391(8)
C13 C18 1.399(8)
C14 C15 1.396(8)
C14 H14 0.9300
C15 C16 1.377(9)
C15 H15 0.9300
C16 C17 1.385(9)
C16 H16 0.9300
C17 C18 1.396(8)
C17 H17 0.9300
C18 H18 0.9300
C19 C24 1.394(8)
C19 C20 1.400(8)
C20 C21 1.387(9)
C20 H20 0.9300
C21 C22 1.379(11)
C21 H21 0.9300
C22 C23 1.381(10)
C22 H22 0.9300
C23 C24 1.389(9)
C23 H23 0.9300
C24 H24 0.9300
C25 C30 1.394(8)
C25 C26 1.411(8)
C26 C27 1.376(9)
C26 H26 0.9300
C27 C28 1.395(10)
C27 H27 0.9300
C28 C29 1.374(10)
C28 H28 0.9300
C29 C30 1.390(9)
C29 H29 0.9300
C30 H30 0.9300
C31 C36 1.388(8)
C31 C32 1.410(8)
C32 C33 1.395(9)
C32 H32 0.9300
C33 C34 1.383(10)
C33 H33 0.9300
C34 C35 1.370(10)
C34 H34 0.9300
C35 C36 1.402(9)
C35 H35 0.9300
C36 H36 0.9300
C37 C38 1.221(8)
C38 C39 1.437(8)
C39 C44 1.403(8)
C39 C40 1.410(8)
C40 C41 1.379(8)
C40 H40 0.9300
C41 C42 1.389(8)
C41 H41 0.9300
C42 C43 1.384(8)
C43 C44 1.379(8)
C43 H43 0.9300
C44 H44 0.9300
C51 C55 1.426(8)
C51 C52 1.456(9)
C51 C56 1.494(8)
C52 C53 1.417(8)
C52 C57 1.498(9)
C53 C54 1.452(8)
C53 C58 1.491(8)
C54 C55 1.440(8)
C54 C59 1.490(8)
C55 C60 1.509(8)
C56 H56A 0.9600
C56 H56B 0.9600
C56 H56C 0.9600
C57 H57A 0.9600
C57 H57B 0.9600
C57 H57C 0.9600
C58 H58A 0.9600
C58 H58B 0.9600
C58 H58C 0.9600
C59 H59A 0.9600
C59 H59B 0.9600
C59 H59C 0.9600
C60 H60A 0.9600
C60 H60B 0.9600
C60 H60C 0.9600
C61 C62 1.529(8)
C61 H61A 0.9700
C61 H61B 0.9700
C62 H62A 0.9700
C62 H62B 0.9700
C63 C64 1.397(9)
C63 C68 1.407(9)
C64 C65 1.379(9)
C64 H64 0.9300
C65 C66 1.375(11)
C65 H65 0.9300
C66 C67 1.381(11)
C66 H66 0.9300
C67 C68 1.388(9)
C67 H67 0.9300
C68 H68 0.9300
C69 C74 1.386(8)
C69 C70 1.397(8)
C70 C71 1.396(9)
C70 H70 0.9300
C71 C72 1.383(9)
C71 H71 0.9300
C72 C73 1.392(10)
C72 H72 0.9300
C73 C74 1.396(9)
C73 H73 0.9300
C74 H74 0.9300
C75 C76 1.390(8)
C75 C80 1.392(9)
C76 C77 1.384(9)
C76 H76 0.9300
C77 C78 1.372(10)
C77 H77 0.9300
C78 C79 1.371(10)
C78 H78 0.9300
C79 C80 1.399(9)
C79 H79 0.9300
C80 H80 0.9300
C81 C82 1.393(9)
C81 C86 1.402(9)
C82 C83 1.406(10)
C82 H82 0.9300
C83 C84 1.353(11)
C83 H83 0.9300
C84 C85 1.370(11)
C84 H84 0.9300
C85 C86 1.394(9)
C85 H85 0.9300
C86 H86 0.9300
C87 C88 1.225(8)
C88 C89 1.413(8)
C89 C90 1.405(8)
C89 C94 1.411(8)
C90 C91 1.379(8)
C90 H90 0.9300
C91 C92 1.382(8)
C91 H91 0.9300
C92 C93 1.383(8)
C93 C94 1.380(8)
C93 H93 0.9300
C94 H94 0.9300

loop_
_geom_torsion_atom_site_label_1
_geom_torsion_atom_site_label_2
_geom_torsion_atom_site_label_3
_geom_torsion_atom_site_label_4
_geom_torsion
C37 Ru1 P1 C19 -60.4(3)
C5 Ru1 P1 C19 35.8(3)
C1 Ru1 P1 C19 19.7(3)
C4 Ru1 P1 C19 73.3(3)
C2 Ru1 P1 C19 101.1(5)
C3 Ru1 P1 C19 105.6(3)
P2 Ru1 P1 C19 -148.4(2)
C37 Ru1 P1 C13 173.1(3)
C5 Ru1 P1 C13 -90.6(3)
C1 Ru1 P1 C13 -106.7(3)
C4 Ru1 P1 C13 -53.2(3)
C2 Ru1 P1 C13 -25.3(5)
C3 Ru1 P1 C13 -20.8(3)
P2 Ru1 P1 C13 85.1(2)
C37 Ru1 P1 C11 59.2(3)
C5 Ru1 P1 C11 155.4(3)
C1 Ru1 P1 C11 139.3(3)
C4 Ru1 P1 C11 -167.1(2)
C2 Ru1 P1 C11 -139.3(4)
C3 Ru1 P1 C11 -134.8(3)
P2 Ru1 P1 C11 -28.8(2)
C37 Ru1 P2 C25 42.1(3)
C5 Ru1 P2 C25 -71.4(7)
C1 Ru1 P2 C25 -46.7(3)
C4 Ru1 P2 C25 -137.4(3)
C2 Ru1 P2 C25 -75.8(3)
P1 Ru1 P2 C25 124.7(2)
C3 Ru1 P2 C25 -113.9(3)
C37 Ru1 P2 C31 165.4(3)
C5 Ru1 P2 C31 52.0(7)
C1 Ru1 P2 C31 76.7(3)
C4 Ru1 P2 C31 -14.0(3)
C2 Ru1 P2 C31 47.6(3)
P1 Ru1 P2 C31 -112.0(2)
C3 Ru1 P2 C31 9.5(3)
C37 Ru1 P2 C12 -77.1(3)
C5 Ru1 P2 C12 169.4(6)
C1 Ru1 P2 C12 -165.9(3)
C4 Ru1 P2 C12 103.4(3)
C2 Ru1 P2 C12 165.0(3)
P1 Ru1 P2 C12 5.5(2)
C3 Ru1 P2 C12 126.9(2)
C87 Ru51 P51 C63 164.9(3)
C54 Ru51 P51 C63 56.2(6)
C55 Ru51 P51 C63 -13.4(3)
C53 Ru51 P51 C63 77.3(3)
C52 Ru51 P51 C63 48.0(3)
P52 Ru51 P51 C63 -112.2(2)
C51 Ru51 P51 C63 9.4(3)
C87 Ru51 P51 C69 42.1(3)
C54 Ru51 P51 C69 -66.7(6)
C55 Ru51 P51 C69 -136.3(3)
C53 Ru51 P51 C69 -45.5(3)
C52 Ru51 P51 C69 -74.9(3)
P52 Ru51 P51 C69 124.9(2)
C51 Ru51 P51 C69 -113.5(3)
C87 Ru51 P51 C61 -76.4(2)
C54 Ru51 P51 C61 174.8(6)
C55 Ru51 P51 C61 105.2(3)
C53 Ru51 P51 C61 -164.0(3)
C52 Ru51 P51 C61 166.6(3)
P52 Ru51 P51 C61 6.4(2)
C51 Ru51 P51 C61 128.0(3)
C87 Ru51 P52 C75 -61.4(3)
C54 Ru51 P52 C75 34.1(3)
C55 Ru51 P52 C75 71.7(3)
C53 Ru51 P52 C75 17.2(4)
C52 Ru51 P52 C75 101.6(5)
C51 Ru51 P52 C75 104.1(3)
P51 Ru51 P52 C75 -149.1(2)
C87 Ru51 P52 C81 173.2(3)
C54 Ru51 P52 C81 -91.3(3)
C55 Ru51 P52 C81 -53.8(3)
C53 Ru51 P52 C81 -108.3(4)
C52 Ru51 P52 C81 -23.8(5)
C51 Ru51 P52 C81 -21.3(3)
P51 Ru51 P52 C81 85.5(2)
C87 Ru51 P52 C62 58.7(2)
C54 Ru51 P52 C62 154.2(2)
C55 Ru51 P52 C62 -168.2(2)
C53 Ru51 P52 C62 137.2(3)
C52 Ru51 P52 C62 -138.3(5)
C51 Ru51 P52 C62 -135.8(3)
P51 Ru51 P52 C62 -29.0(2)
C37 Ru1 C1 C2 -139.4(3)
C5 Ru1 C1 C2 117.7(5)
C4 Ru1 C1 C2 79.0(4)
P1 Ru1 C1 C2 143.0(3)
C3 Ru1 C1 C2 36.8(3)
P2 Ru1 C1 C2 -52.4(4)
C37 Ru1 C1 C5 102.9(4)
C4 Ru1 C1 C5 -38.7(3)
C2 Ru1 C1 C5 -117.7(5)
P1 Ru1 C1 C5 25.3(5)
C3 Ru1 C1 C5 -80.8(4)
P2 Ru1 C1 C5 -170.1(3)
C37 Ru1 C1 C6 -17.1(6)
C5 Ru1 C1 C6 -120.0(7)
C4 Ru1 C1 C6 -158.6(6)
C2 Ru1 C1 C6 122.4(7)
P1 Ru1 C1 C6 -94.6(6)
C3 Ru1 C1 C6 159.2(6)
P2 Ru1 C1 C6 70.0(6)
C5 C1 C2 C3 -0.8(6)
C6 C1 C2 C3 175.2(5)
Ru1 C1 C2 C3 -62.3(4)
C5 C1 C2 C7 -173.1(5)
C6 C1 C2 C7 2.8(9)
Ru1 C1 C2 C7 125.4(6)
C5 C1 C2 Ru1 61.5(4)
C6 C1 C2 Ru1 -122.6(6)
C37 Ru1 C2 C1 47.3(4)
C5 Ru1 C2 C1 -37.6(3)
C4 Ru1 C2 C1 -80.3(3)
P1 Ru1 C2 C1 -111.9(5)
C3 Ru1 C2 C1 -118.3(5)
P2 Ru1 C2 C1 141.2(3)
C37 Ru1 C2 C3 165.6(3)
C5 Ru1 C2 C3 80.7(3)
C1 Ru1 C2 C3 118.3(5)
C4 Ru1 C2 C3 38.0(3)
P1 Ru1 C2 C3 6.4(6)
P2 Ru1 C2 C3 -100.5(3)
C37 Ru1 C2 C7 -75.2(7)
C5 Ru1 C2 C7 -160.1(7)
C1 Ru1 C2 C7 -122.5(8)
C4 Ru1 C2 C7 157.2(7)
P1 Ru1 C2 C7 125.6(6)
C3 Ru1 C2 C7 119.2(8)
P2 Ru1 C2 C7 18.7(6)
C1 C2 C3 C4 -0.6(6)
C7 C2 C3 C4 172.1(5)
Ru1 C2 C3 C4 -62.1(4)
C1 C2 C3 C8 -171.1(5)
C7 C2 C3 C8 1.5(9)
Ru1 C2 C3 C8 127.3(5)
C1 C2 C3 Ru1 61.6(4)
C7 C2 C3 Ru1 -125.8(5)
C37 Ru1 C3 C4 87.7(6)
C5 Ru1 C3 C4 37.0(3)
C1 Ru1 C3 C4 79.6(3)
C2 Ru1 C3 C4 116.2(5)
P1 Ru1 C3 C4 -61.1(3)
P2 Ru1 C3 C4 -154.1(3)
C37 Ru1 C3 C2 -28.5(6)
C5 Ru1 C3 C2 -79.2(3)
C1 Ru1 C3 C2 -36.6(3)
C4 Ru1 C3 C2 -116.2(5)
P1 Ru1 C3 C2 -177.3(3)
P2 Ru1 C3 C2 89.8(3)
C37 Ru1 C3 C8 -149.7(6)
C5 Ru1 C3 C8 159.6(7)
C1 Ru1 C3 C8 -157.8(7)
C4 Ru1 C3 C8 122.6(7)
C2 Ru1 C3 C8 -121.2(7)
P1 Ru1 C3 C8 61.5(6)
P2 Ru1 C3 C8 -31.4(6)
C2 C3 C4 C5 1.7(6)
C8 C3 C4 C5 172.1(5)
Ru1 C3 C4 C5 -60.7(4)
C2 C3 C4 C9 -172.0(5)
C8 C3 C4 C9 -1.6(9)
Ru1 C3 C4 C9 125.6(5)
C2 C3 C4 Ru1 62.4(4)
C8 C3 C4 Ru1 -127.2(6)
C37 Ru1 C4 C5 -21.4(5)
C1 Ru1 C4 C5 38.7(3)
C2 Ru1 C4 C5 80.6(4)
P1 Ru1 C4 C5 -110.5(3)
C3 Ru1 C4 C5 118.5(5)
P2 Ru1 C4 C5 157.8(3)
C37 Ru1 C4 C3 -140.0(4)
C5 Ru1 C4 C3 -118.5(5)
C1 Ru1 C4 C3 -79.8(4)
C2 Ru1 C4 C3 -37.9(3)
P1 Ru1 C4 C3 131.0(3)
P2 Ru1 C4 C3 39.3(4)
C37 Ru1 C4 C9 98.3(6)
C5 Ru1 C4 C9 119.7(7)
C1 Ru1 C4 C9 158.4(6)
C2 Ru1 C4 C9 -159.6(6)
P1 Ru1 C4 C9 9.2(5)
C3 Ru1 C4 C9 -121.7(7)
P2 Ru1 C4 C9 -82.5(6)
C2 C1 C5 C4 1.8(6)
C6 C1 C5 C4 -174.2(5)
Ru1 C1 C5 C4 64.7(4)
C2 C1 C5 C10 175.2(5)
C6 C1 C5 C10 -0.8(9)
Ru1 C1 C5 C10 -121.9(6)
C2 C1 C5 Ru1 -62.9(4)
C6 C1 C5 Ru1 121.1(6)
C3 C4 C5 C1 -2.2(6)
C9 C4 C5 C1 171.5(5)
Ru1 C4 C5 C1 -64.4(4)
C3 C4 C5 C10 -175.4(6)
C9 C4 C5 C10 -1.7(9)
Ru1 C4 C5 C10 122.4(6)
C3 C4 C5 Ru1 62.2(4)
C9 C4 C5 Ru1 -124.1(5)
C37 Ru1 C5 C1 -80.2(4)
C4 Ru1 C5 C1 115.1(5)
C2 Ru1 C5 C1 36.7(3)
P1 Ru1 C5 C1 -165.2(3)
C3 Ru1 C5 C1 78.6(4)
P2 Ru1 C5 C1 31.9(8)
C37 Ru1 C5 C4 164.6(3)
C1 Ru1 C5 C4 -115.1(5)
C2 Ru1 C5 C4 -78.4(4)
P1 Ru1 C5 C4 79.7(3)
C3 Ru1 C5 C4 -36.5(3)
P2 Ru1 C5 C4 -83.2(7)
C37 Ru1 C5 C10 40.6(5)
C1 Ru1 C5 C10 120.9(6)
C4 Ru1 C5 C10 -124.0(6)
C2 Ru1 C5 C10 157.6(6)
P1 Ru1 C5 C10 -44.3(5)
C3 Ru1 C5 C10 -160.5(6)
P2 Ru1 C5 C10 152.8(5)
C19 P1 C11 C12 178.3(4)
C13 P1 C11 C12 -76.8(4)
Ru1 P1 C11 C12 51.4(4)
P1 C11 C12 P2 -47.0(4)
C25 P2 C12 C11 -105.4(4)
C31 P2 C12 C11 151.0(4)
Ru1 P2 C12 C11 24.7(4)
C19 P1 C13 C14 -139.6(4)
C11 P1 C13 C14 111.6(5)
Ru1 P1 C13 C14 -6.0(5)
C19 P1 C13 C18 42.8(5)
C11 P1 C13 C18 -66.0(5)
Ru1 P1 C13 C18 176.3(4)
C18 C13 C14 C15 0.7(8)
P1 C13 C14 C15 -176.9(4)
C13 C14 C15 C16 -1.1(8)
C14 C15 C16 C17 1.0(9)
C15 C16 C17 C18 -0.5(9)
C16 C17 C18 C13 0.1(8)
C14 C13 C18 C17 -0.2(8)
P1 C13 C18 C17 177.5(4)
C13 P1 C19 C24 -145.9(5)
C11 P1 C19 C24 -42.1(5)
Ru1 P1 C19 C24 78.1(5)
C13 P1 C19 C20 39.6(5)
C11 P1 C19 C20 143.5(5)
Ru1 P1 C19 C20 -96.3(5)
C24 C19 C20 C21 1.1(10)
P1 C19 C20 C21 175.7(6)
C19 C20 C21 C22 -2.2(12)
C20 C21 C22 C23 2.7(13)
C21 C22 C23 C24 -2.0(11)
C22 C23 C24 C19 1.0(10)
C20 C19 C24 C23 -0.5(9)
P1 C19 C24 C23 -175.0(5)
C31 P2 C25 C30 56.3(5)
C12 P2 C25 C30 -49.6(5)
Ru1 P2 C25 C30 -172.3(4)
C31 P2 C25 C26 -124.0(5)
C12 P2 C25 C26 130.1(5)
Ru1 P2 C25 C26 7.5(6)
C30 C25 C26 C27 1.5(9)
P2 C25 C26 C27 -178.3(5)
C25 C26 C27 C28 -0.8(10)
C26 C27 C28 C29 -0.7(10)
C27 C28 C29 C30 1.5(10)
C28 C29 C30 C25 -0.8(10)
C26 C25 C30 C29 -0.7(9)
P2 C25 C30 C29 179.0(5)
C25 P2 C31 C36 -147.9(5)
C12 P2 C31 C36 -42.4(5)
Ru1 P2 C31 C36 78.6(5)
C25 P2 C31 C32 38.0(5)
C12 P2 C31 C32 143.5(4)
Ru1 P2 C31 C32 -95.5(4)
C36 C31 C32 C33 -1.5(8)
P2 C31 C32 C33 172.8(4)
C31 C32 C33 C34 0.3(8)
C32 C33 C34 C35 1.2(9)
C33 C34 C35 C36 -1.5(9)
C32 C31 C36 C35 1.3(8)
P2 C31 C36 C35 -172.9(4)
C34 C35 C36 C31 0.2(9)
C5 Ru1 C37 C38 -47(25)
C1 Ru1 C37 C38 -84(25)
C4 Ru1 C37 C38 -34(25)
C2 Ru1 C37 C38 -110(25)
P1 Ru1 C37 C38 62(25)
C3 Ru1 C37 C38 -91(25)
P2 Ru1 C37 C38 146(25)
Ru1 C37 C38 C39 -84(26)
C37 C38 C39 C44 -88(4)
C37 C38 C39 C40 88(4)
C44 C39 C40 C41 0.6(8)
C38 C39 C40 C41 -175.8(5)
C39 C40 C41 C42 0.1(8)
C40 C41 C42 C43 -0.8(8)
C40 C41 C42 N1 -178.9(5)
O2 N1 C42 C43 13.4(8)
O1 N1 C42 C43 -166.0(5)
O2 N1 C42 C41 -168.4(5)
O1 N1 C42 C41 12.2(8)
C41 C42 C43 C44 0.7(8)
N1 C42 C43 C44 178.8(5)
C42 C43 C44 C39 0.0(8)
C40 C39 C44 C43 -0.6(8)
C38 C39 C44 C43 175.7(5)
C87 Ru51 C51 C55 86.5(6)
C54 Ru51 C51 C55 37.2(3)
C53 Ru51 C51 C55 80.1(4)
C52 Ru51 C51 C55 116.8(5)
P52 Ru51 C51 C55 -61.7(4)
P51 Ru51 C51 C55 -155.2(3)
C87 Ru51 C51 C52 -30.4(6)
C54 Ru51 C51 C52 -79.7(3)
C55 Ru51 C51 C52 -116.8(5)
C53 Ru51 C51 C52 -36.7(3)
P52 Ru51 C51 C52 -178.5(3)
P51 Ru51 C51 C52 88.0(3)
C87 Ru51 C51 C56 -150.4(6)
C54 Ru51 C51 C56 160.3(7)
C55 Ru51 C51 C56 123.1(7)
C53 Ru51 C51 C56 -156.8(7)
C52 Ru51 C51 C56 -120.0(7)
P52 Ru51 C51 C56 61.4(6)
P51 Ru51 C51 C56 -32.0(6)
C55 C51 C52 C53 -0.1(6)
C56 C51 C52 C53 -171.4(5)
Ru51 C51 C52 C53 61.9(4)
C55 C51 C52 C57 171.4(5)
C56 C51 C52 C57 0.0(9)
Ru51 C51 C52 C57 -126.7(5)
C55 C51 C52 Ru51 -62.0(4)
C56 C51 C52 Ru51 126.7(5)
C87 Ru51 C52 C53 46.9(4)
C54 Ru51 C52 C53 -37.7(3)
C55 Ru51 C52 C53 -80.4(4)
P52 Ru51 C52 C53 -114.1(5)
C51 Ru51 C52 C53 -117.7(5)
P51 Ru51 C52 C53 139.9(3)
C87 Ru51 C52 C51 164.5(3)
C54 Ru51 C52 C51 80.0(3)
C55 Ru51 C52 C51 37.3(3)
C53 Ru51 C52 C51 117.7(5)
P52 Ru51 C52 C51 3.6(6)
P51 Ru51 C52 C51 -102.4(3)
C87 Ru51 C52 C57 -74.9(6)
C54 Ru51 C52 C57 -159.4(7)
C55 Ru51 C52 C57 157.9(7)
C53 Ru51 C52 C57 -121.7(8)
P52 Ru51 C52 C57 124.2(6)
C51 Ru51 C52 C57 120.6(7)
P51 Ru51 C52 C57 18.2(6)
C51 C52 C53 C54 -0.6(6)
C57 C52 C53 C54 -171.9(5)
Ru51 C52 C53 C54 61.5(4)
C51 C52 C53 C58 175.0(5)
C57 C52 C53 C58 3.7(9)
Ru51 C52 C53 C58 -122.9(6)
C51 C52 C53 Ru51 -62.1(4)
C57 C52 C53 Ru51 126.6(6)
C87 Ru51 C53 C52 -139.4(4)
C54 Ru51 C53 C52 117.9(5)
C55 Ru51 C53 C52 79.5(4)
P52 Ru51 C53 C52 144.2(3)
C51 Ru51 C53 C52 37.6(3)
P51 Ru51 C53 C52 -53.3(4)
C87 Ru51 C53 C54 102.7(3)
C55 Ru51 C53 C54 -38.4(3)
C52 Ru51 C53 C54 -117.9(5)
P52 Ru51 C53 C54 26.3(5)
C51 Ru51 C53 C54 -80.3(4)
P51 Ru51 C53 C54 -171.2(3)
C87 Ru51 C53 C58 -17.6(5)
C54 Ru51 C53 C58 -120.3(7)
C55 Ru51 C53 C58 -158.7(6)
C52 Ru51 C53 C58 121.8(7)
P52 Ru51 C53 C58 -94.0(6)
C51 Ru51 C53 C58 159.4(6)
P51 Ru51 C53 C58 68.5(6)
C52 C53 C54 C55 1.0(6)
C58 C53 C54 C55 -174.6(5)
Ru51 C53 C54 C55 63.7(4)
C52 C53 C54 C59 175.5(5)
C58 C53 C54 C59 -0.2(9)
Ru51 C53 C54 C59 -121.9(6)
C52 C53 C54 Ru51 -62.6(4)
C58 C53 C54 Ru51 121.7(6)
C87 Ru51 C54 C55 164.6(3)
C53 Ru51 C54 C55 -115.5(5)
C52 Ru51 C54 C55 -79.0(4)
P52 Ru51 C54 C55 79.6(3)
C51 Ru51 C54 C55 -36.5(3)
P51 Ru51 C54 C55 -88.0(7)
C87 Ru51 C54 C53 -79.9(4)
C55 Ru51 C54 C53 115.5(5)
C52 Ru51 C54 C53 36.5(3)
P52 Ru51 C54 C53 -164.9(3)
C51 Ru51 C54 C53 79.0(4)
P51 Ru51 C54 C53 27.5(8)
C87 Ru51 C54 C59 41.8(5)
C55 Ru51 C54 C59 -122.8(7)
C53 Ru51 C54 C59 121.7(6)
C52 Ru51 C54 C59 158.2(6)
P52 Ru51 C54 C59 -43.2(5)
C51 Ru51 C54 C59 -159.3(6)
P51 Ru51 C54 C59 149.2(5)
C52 C51 C55 C54 0.7(6)
C56 C51 C55 C54 171.8(5)
Ru51 C51 C55 C54 -61.4(4)
C52 C51 C55 C60 -170.4(5)
C56 C51 C55 C60 0.7(9)
Ru51 C51 C55 C60 127.4(6)
C52 C51 C55 Ru51 62.2(4)
C56 C51 C55 Ru51 -126.8(6)
C53 C54 C55 C51 -1.1(6)
C59 C54 C55 C51 -175.5(5)
Ru51 C54 C55 C51 62.5(4)
C53 C54 C55 C60 170.1(5)
C59 C54 C55 C60 -4.3(9)
Ru51 C54 C55 C60 -126.4(6)
C53 C54 C55 Ru51 -63.6(4)
C59 C54 C55 Ru51 122.0(6)
C87 Ru51 C55 C51 -139.7(4)
C54 Ru51 C55 C51 -118.4(5)
C53 Ru51 C55 C51 -79.6(4)
C52 Ru51 C55 C51 -38.0(3)
P52 Ru51 C55 C51 130.6(3)
P51 Ru51 C55 C51 38.1(4)
C87 Ru51 C55 C54 -21.3(5)
C53 Ru51 C55 C54 38.7(3)
C52 Ru51 C55 C54 80.4(4)
P52 Ru51 C55 C54 -111.0(3)
C51 Ru51 C55 C54 118.4(5)
P51 Ru51 C55 C54 156.4(3)
C87 Ru51 C55 C60 98.7(6)
C54 Ru51 C55 C60 120.0(7)
C53 Ru51 C55 C60 158.8(6)
C52 Ru51 C55 C60 -159.6(6)
P52 Ru51 C55 C60 9.0(6)
C51 Ru51 C55 C60 -121.6(7)
P51 Ru51 C55 C60 -83.5(6)
C63 P51 C61 C62 150.4(4)
C69 P51 C61 C62 -105.0(4)
Ru51 P51 C61 C62 22.7(4)
P51 C61 C62 P52 -45.7(5)
C75 P52 C62 C61 176.4(4)
C81 P52 C62 C61 -78.6(4)
Ru51 P52 C62 C61 51.0(4)
C69 P51 C63 C64 -152.0(5)
C61 P51 C63 C64 -45.5(5)
Ru51 P51 C63 C64 76.5(5)
C69 P51 C63 C68 33.3(5)
C61 P51 C63 C68 139.9(4)
Ru51 P51 C63 C68 -98.1(4)
C68 C63 C64 C65 0.4(8)
P51 C63 C64 C65 -174.3(5)
C63 C64 C65 C66 0.7(9)
C64 C65 C66 C67 -0.7(9)
C65 C66 C67 C68 -0.3(9)
C66 C67 C68 C63 1.4(8)
C64 C63 C68 C67 -1.4(8)
P51 C63 C68 C67 173.4(4)
C63 P51 C69 C74 61.8(5)
C61 P51 C69 C74 -44.8(5)
Ru51 P51 C69 C74 -166.8(4)
C63 P51 C69 C70 -118.1(5)
C61 P51 C69 C70 135.3(5)
Ru51 P51 C69 C70 13.3(5)
C74 C69 C70 C71 1.4(9)
P51 C69 C70 C71 -178.7(4)
C69 C70 C71 C72 -0.2(9)
C70 C71 C72 C73 -0.7(10)
C71 C72 C73 C74 0.4(9)
C70 C69 C74 C73 -1.7(9)
P51 C69 C74 C73 178.4(5)
C72 C73 C74 C69 0.8(9)
C81 P52 C75 C76 -144.6(5)
C62 P52 C75 C76 -40.6(5)
Ru51 P52 C75 C76 79.2(5)
C81 P52 C75 C80 43.1(5)
C62 P52 C75 C80 147.2(5)
Ru51 P52 C75 C80 -93.0(5)
C80 C75 C76 C77 -0.6(9)
P52 C75 C76 C77 -173.0(5)
C75 C76 C77 C78 0.8(10)
C76 C77 C78 C79 0.5(11)
C77 C78 C79 C80 -1.9(11)
C76 C75 C80 C79 -0.8(9)
P52 C75 C80 C79 171.7(5)
C78 C79 C80 C75 2.1(11)
C75 P52 C81 C82 46.7(5)
C62 P52 C81 C82 -63.6(5)
Ru51 P52 C81 C82 178.4(4)
C75 P52 C81 C86 -137.3(5)
C62 P52 C81 C86 112.5(5)
Ru51 P52 C81 C86 -5.5(6)
C86 C81 C82 C83 0.3(9)
P52 C81 C82 C83 176.4(5)
C81 C82 C83 C84 -0.5(10)
C82 C83 C84 C85 0.2(10)
C83 C84 C85 C86 0.4(10)
C84 C85 C86 C81 -0.7(10)
C82 C81 C86 C85 0.3(9)
P52 C81 C86 C85 -175.8(5)
C54 Ru51 C87 C88 38(14)
C55 Ru51 C87 C88 51(14)
C53 Ru51 C87 C88 1(14)
C52 Ru51 C87 C88 -25(14)
P52 Ru51 C87 C88 148(14)
C51 Ru51 C87 C88 -5(14)
P51 Ru51 C87 C88 -128(14)
Ru51 C87 C88 C89 -174(100)
C87 C88 C89 C90 -86(5)
C87 C88 C89 C94 92(5)
C94 C89 C90 C91 -3.0(8)
C88 C89 C90 C91 174.9(5)
C89 C90 C91 C92 0.6(9)
C90 C91 C92 C93 1.7(9)
C90 C91 C92 N51 -178.4(5)
O51 N51 C92 C91 -170.6(6)
O52 N51 C92 C91 10.9(8)
O51 N51 C92 C93 9.3(9)
O52 N51 C92 C93 -169.2(6)
C91 C92 C93 C94 -1.6(9)
N51 C92 C93 C94 178.5(5)
C92 C93 C94 C89 -0.9(9)
C90 C89 C94 C93 3.1(9)
C88 C89 C94 C93 -174.8(5)
